data_2228346
loop_
_publ_author_name
'Zhao, Lian-Peng'

_publ_section_title
;
 Bis[\m-2,2'-dimethyl-1,1'-(3-oxapentane-1,5-diyl)di-1<i>H</i>-benzimidazole-\k^2^<i>N</i>^3^:<i>N</i>^3'^]bis[bis(4-methoxybenzoato)-\k<i>O</i>;\k^2^<i>O</i>,<i>O</i>'-cobalt(II)]
;
_journal_coeditor_code HB5721
_journal_issue 12
_journal_name_full 'Acta Crystallographica Section E'
_journal_page_first m1549
_journal_paper_doi 10.1107/S160053681004568X
_journal_volume 66
_journal_year 2010
_chemical_formula_iupac '[Co2 (C8 H7 O3)4 (C20 H22 N4 O)2]'
_chemical_formula_moiety 'C72 H72 Co2 N8 O14'
_chemical_formula_sum 'C72 H72 Co2 N8 O14'
_chemical_formula_weight 1391.24
_chemical_name_systematic
;
Bis[\m-2,2'-dimethyl-1,1'-(3-oxapentane-1,5-diyl)di-1<i>H</i>-benzimidazole-
\k^2^<i>N</i>^3^:<i>N</i>^3'^]bis[bis(4-methoxybenzoato)-\k<i>O</i>;
\k^2^<i>O</i>,<i>O</i>'-cobalt(II)]
;
_space_group_IT_number 14
_symmetry_cell_setting monoclinic
_symmetry_space_group_name_Hall '-P 2yn'
_symmetry_space_group_name_H-M 'P 1 21/n 1'
_atom_sites_solution_hydrogens geom
_atom_sites_solution_primary direct
_atom_sites_solution_secondary difmap
_audit_creation_method SHELXL-97
_cell_angle_alpha 90.00
_cell_angle_beta 109.577(3)
_cell_angle_gamma 90.00
_cell_formula_units_Z 2
_cell_length_a 12.4127(3)
_cell_length_b 16.3933(4)
_cell_length_c 17.6106(5)
_cell_measurement_reflns_used 7801
_cell_measurement_temperature 293(2)
_cell_measurement_theta_max 29.2
_cell_measurement_theta_min 3.0
_cell_volume 3376.34(16)
_computing_cell_refinement 'CrysAlis CCD (Oxford Diffraction, 2006)'
_computing_data_collection 'CrysAlis CCD (Oxford Diffraction, 2006)'
_computing_data_reduction 'CrysAlis RED (Oxford Diffraction, 2006)'
_computing_molecular_graphics 'SHELXTL (Sheldrick, 2008)'
_computing_publication_material 'SHELXL97 (Sheldrick, 2008)'
_computing_structure_refinement 'SHELXL97 (Sheldrick, 2008)'
_computing_structure_solution 'SHELXS97 (Sheldrick, 2008)'
_diffrn_ambient_temperature 293(2)
_diffrn_detector_area_resol_mean 10.0
_diffrn_measured_fraction_theta_full 0.994
_diffrn_measured_fraction_theta_max 0.851
_diffrn_measurement_device_type 'Oxford Diffraction Gemini R Ultra CCD'
_diffrn_measurement_method \w
_diffrn_radiation_monochromator graphite
_diffrn_radiation_source 'fine-focus sealed tube'
_diffrn_radiation_type MoK\a
_diffrn_radiation_wavelength 0.71073
_diffrn_reflns_av_R_equivalents 0.0302
_diffrn_reflns_av_sigmaI/netI 0.1122
_diffrn_reflns_limit_h_max 17
_diffrn_reflns_limit_h_min -15
_diffrn_reflns_limit_k_max 22
_diffrn_reflns_limit_k_min -21
_diffrn_reflns_limit_l_max 23
_diffrn_reflns_limit_l_min -23
_diffrn_reflns_number 14632
_diffrn_reflns_theta_full 25.00
_diffrn_reflns_theta_max 29.23
_diffrn_reflns_theta_min 3.05
_exptl_absorpt_coefficient_mu 0.563
_exptl_absorpt_correction_T_max 0.889
_exptl_absorpt_correction_T_min 0.829
_exptl_absorpt_correction_type multi-scan
_exptl_absorpt_process_details
;
(CrysAlis RED; Oxford Diffraction, 2006)
;
_exptl_crystal_colour purple
_exptl_crystal_density_diffrn 1.368
_exptl_crystal_density_method 'not measured'
_exptl_crystal_description block
_exptl_crystal_F_000 1452
_exptl_crystal_size_max 0.32
_exptl_crystal_size_mid 0.28
_exptl_crystal_size_min 0.24
_refine_diff_density_max 0.477
_refine_diff_density_min -0.242
_refine_ls_extinction_method none
_refine_ls_goodness_of_fit_ref 0.746
_refine_ls_hydrogen_treatment constr
_refine_ls_matrix_type full
_refine_ls_number_parameters 433
_refine_ls_number_reflns 7801
_refine_ls_number_restraints 0
_refine_ls_restrained_S_all 0.746
_refine_ls_R_factor_all 0.0936
_refine_ls_R_factor_gt 0.0384
_refine_ls_shift/su_max 0.002
_refine_ls_shift/su_mean 0.000
_refine_ls_structure_factor_coef Fsqd
_refine_ls_weighting_details 'calc w=1/[\s^2^(Fo^2^)+(0.0363P)^2^] where P=(Fo^2^+2Fc^2^)/3'
_refine_ls_weighting_scheme calc
_refine_ls_wR_factor_gt 0.0751
_refine_ls_wR_factor_ref 0.0810
_reflns_number_gt 3677
_reflns_number_total 7801
_reflns_threshold_expression I>2\s(I)
_cod_data_source_file hb5721.cif
_cod_data_source_block I
_cod_original_cell_volume 3376.34(15)
_cod_original_sg_symbol_H-M 'P 21/n'
_cod_database_code 2228346
_cod_database_fobs_code 2228346

loop_
_symmetry_equiv_pos_as_xyz
'x, y, z'
'-x+1/2, y+1/2, -z+1/2'
'-x, -y, -z'
'x-1/2, -y-1/2, z-1/2'

loop_
_atom_site_type_symbol
_atom_site_label
_atom_site_fract_x
_atom_site_fract_y
_atom_site_fract_z
_atom_site_U_iso_or_equiv
_atom_site_adp_type
_atom_site_calc_flag
_atom_site_refinement_flags
_atom_site_occupancy
_atom_site_disorder_assembly
_atom_site_disorder_group
Co Co1 0.78779(2) 0.131671(18) 0.654674(17) 0.03902(10) Uani d . 1 . .
C C1 0.85504(17) -0.01846(14) 0.47885(14) 0.0403(6) Uani d . 1 . .
C C2 0.89543(19) -0.09166(17) 0.45938(17) 0.0565(7) Uani d . 1 . .
H H030 0.8957 -0.1022 0.4076 0.068 Uiso calc R 1 . .
C C3 0.9350(2) -0.14773(16) 0.5202(2) 0.0657(8) Uani d . 1 . .
H H026 0.9626 -0.1976 0.5094 0.079 Uiso calc R 1 . .
C C4 0.9347(2) -0.13176(17) 0.59687(19) 0.0636(8) Uani d . 1 . .
H H046 0.9621 -0.1713 0.6365 0.076 Uiso calc R 1 . .
C C5 0.89485(18) -0.05868(15) 0.61701(15) 0.0495(6) Uani d . 1 . .
H H019 0.8951 -0.0483 0.6690 0.059 Uiso calc R 1 . .
C C6 0.85452(17) -0.00168(13) 0.55553(13) 0.0364(5) Uani d . 1 . .
C C7 0.78846(17) 0.10552(13) 0.48290(13) 0.0386(6) Uani d . 1 . .
C C8 0.7453(2) 0.18927(14) 0.45810(14) 0.0581(7) Uani d . 1 . .
H H8A 0.7340 0.1966 0.4019 0.087 Uiso calc R 1 . .
H H8B 0.8000 0.2284 0.4891 0.087 Uiso calc R 1 . .
H H8C 0.6740 0.1969 0.4673 0.087 Uiso calc R 1 . .
C C9 0.79201(19) 0.05843(17) 0.34709(13) 0.0538(7) Uani d . 1 . .
H H9A 0.8564 0.0359 0.3346 0.065 Uiso calc R 1 . .
H H9B 0.7852 0.1156 0.3322 0.065 Uiso calc R 1 . .
C C10 0.68383(19) 0.01401(16) 0.29879(14) 0.0551(7) Uani d . 1 . .
H H10A 0.6757 0.0162 0.2421 0.066 Uiso calc R 1 . .
H H10B 0.6902 -0.0429 0.3149 0.066 Uiso calc R 1 . .
C C11 0.53616(19) 0.11094(16) 0.25483(16) 0.0604(8) Uani d . 1 . .
H H11A 0.5161 0.0914 0.1998 0.073 Uiso calc R 1 . .
H H11B 0.5895 0.1558 0.2621 0.073 Uiso calc R 1 . .
C C12 0.4298(2) 0.13882(15) 0.27170(16) 0.0590(7) Uani d . 1 . .
H H12A 0.4511 0.1590 0.3266 0.071 Uiso calc R 1 . .
H H12B 0.3942 0.1832 0.2356 0.071 Uiso calc R 1 . .
C C13 0.27905(18) 0.04282(15) 0.18685(14) 0.0425(6) Uani d . 1 . .
C C14 0.2593(2) 0.07031(17) 0.10893(16) 0.0606(7) Uani d . 1 . .
H H047 0.2954 0.1164 0.0982 0.073 Uiso calc R 1 . .
C C15 0.1834(2) 0.0255(2) 0.04845(16) 0.0692(8) Uani d . 1 . .
H H031 0.1678 0.0419 -0.0047 0.083 Uiso calc R 1 . .
C C16 0.1298(2) -0.04286(19) 0.06417(15) 0.0614(8) Uani d . 1 . .
H H037 0.0792 -0.0713 0.0213 0.074 Uiso calc R 1 . .
C C17 0.14893(18) -0.07034(15) 0.14168(13) 0.0476(6) Uani d . 1 . .
H H015 0.1121 -0.1163 0.1520 0.057 Uiso calc R 1 . .
C C18 0.22604(17) -0.02586(14) 0.20371(12) 0.0376(5) Uani d . 1 . .
C C19 0.33864(17) 0.02086(14) 0.31804(14) 0.0419(6) Uani d . 1 . .
C C20 0.4034(2) 0.03192(16) 0.40569(13) 0.0584(7) Uani d . 1 . .
H H03A 0.4512 0.0793 0.4131 0.088 Uiso calc R 1 . .
H H03B 0.4500 -0.0153 0.4258 0.088 Uiso calc R 1 . .
H H03C 0.3505 0.0388 0.4344 0.088 Uiso calc R 1 . .
C C21 0.50942(19) 0.27294(15) 0.61817(15) 0.0480(6) Uani d . 1 . .
C C22 0.52284(19) 0.34163(15) 0.66575(15) 0.0516(7) Uani d . 1 . .
H H024 0.5952 0.3554 0.7006 0.062 Uiso calc R 1 . .
C C23 0.43083(19) 0.39010(15) 0.66240(14) 0.0504(6) Uani d . 1 . .
H H029 0.4414 0.4364 0.6946 0.061 Uiso calc R 1 . .
C C24 0.32260(17) 0.36994(15) 0.61112(13) 0.0423(6) Uani d . 1 . .
C C25 0.3085(2) 0.30181(15) 0.56284(14) 0.0490(6) Uani d . 1 . .
H H034 0.2364 0.2880 0.5276 0.059 Uiso calc R 1 . .
C C26 0.4016(2) 0.25449(15) 0.56708(14) 0.0541(7) Uani d . 1 . .
H H023 0.3913 0.2086 0.5344 0.065 Uiso calc R 1 . .
C C27 0.6097(3) 0.21856(18) 0.6219(2) 0.0646(8) Uani d . 1 . .
C C28 0.1242(2) 0.40712(18) 0.55740(16) 0.0730(9) Uani d . 1 . .
H H04A 0.0725 0.4468 0.5658 0.109 Uiso calc R 1 . .
H H04B 0.0988 0.3534 0.5650 0.109 Uiso calc R 1 . .
H H04C 0.1260 0.4121 0.5035 0.109 Uiso calc R 1 . .
C C29 1.13722(17) 0.17700(13) 0.74857(13) 0.0355(5) Uani d . 1 . .
C C30 1.21576(17) 0.21342(13) 0.71996(13) 0.0408(6) Uani d . 1 . .
H H033 1.1897 0.2450 0.6735 0.049 Uiso calc R 1 . .
C C31 1.33219(17) 0.20458(14) 0.75815(14) 0.0448(6) Uani d . 1 . .
H H022 1.3837 0.2289 0.7370 0.054 Uiso calc R 1 . .
C C32 1.37090(19) 0.15926(14) 0.82796(14) 0.0447(6) Uani d . 1 . .
C C33 1.29372(19) 0.12518(15) 0.85978(14) 0.0488(6) Uani d . 1 . .
H H032 1.3200 0.0970 0.9083 0.059 Uiso calc R 1 . .
C C34 1.17833(18) 0.13266(14) 0.82017(13) 0.0439(6) Uani d . 1 . .
H H014 1.1271 0.1080 0.8412 0.053 Uiso calc R 1 . .
C C35 1.01124(18) 0.18316(15) 0.70171(14) 0.0412(6) Uani d . 1 . .
C C36 1.5609(2) 0.14637(19) 0.82543(18) 0.0758(9) Uani d . 1 . .
H H04D 1.6368 0.1350 0.8612 0.114 Uiso calc R 1 . .
H H04E 1.5593 0.1994 0.8019 0.114 Uiso calc R 1 . .
H H04F 1.5389 0.1060 0.7835 0.114 Uiso calc R 1 . .
N N1 0.81165(14) 0.07684(10) 0.55674(10) 0.0370(4) Uani d . 1 . .
N N2 0.81263(14) 0.05087(12) 0.43346(10) 0.0406(5) Uani d . 1 . .
N N3 0.34858(14) 0.07201(11) 0.26072(11) 0.0447(5) Uani d . 1 . .
N N4 0.26514(13) -0.03898(11) 0.28711(10) 0.0380(4) Uani d . 1 . .
O O1 0.58565(13) 0.04771(9) 0.30952(9) 0.0513(4) Uani d . 1 . .
O O2 0.59500(18) 0.15921(14) 0.57565(13) 0.0890(7) Uani d . 1 . .
O O3 0.70491(15) 0.23292(11) 0.67326(14) 0.0804(6) Uani d . 1 . .
O O4 0.23632(13) 0.42058(10) 0.61380(10) 0.0609(5) Uani d . 1 . .
O O5 0.97677(12) 0.22669(10) 0.64168(10) 0.0526(4) Uani d . 1 . .
O O6 0.94624(12) 0.14002(11) 0.72914(9) 0.0554(5) Uani d . 1 . .
O O7 1.48382(13) 0.14450(12) 0.86905(10) 0.0731(6) Uani d . 1 . .

loop_
_atom_site_aniso_label
_atom_site_aniso_U_11
_atom_site_aniso_U_22
_atom_site_aniso_U_33
_atom_site_aniso_U_12
_atom_site_aniso_U_13
_atom_site_aniso_U_23
Co1 0.03659(16) 0.04231(18) 0.04015(18) -0.00346(15) 0.01550(13) -0.00498(16)
C1 0.0299(11) 0.0410(15) 0.0488(15) -0.0039(11) 0.0118(11) -0.0119(12)
C2 0.0386(13) 0.0638(18) 0.0658(18) -0.0066(13) 0.0158(13) -0.0274(16)
C3 0.0438(14) 0.0472(18) 0.100(2) 0.0032(13) 0.0161(16) -0.0228(18)
C4 0.0500(15) 0.0445(16) 0.091(2) 0.0081(14) 0.0161(15) 0.0103(16)
C5 0.0454(13) 0.0489(16) 0.0532(15) 0.0048(12) 0.0154(12) 0.0050(13)
C6 0.0323(11) 0.0365(14) 0.0418(14) -0.0036(10) 0.0143(10) -0.0048(11)
C7 0.0377(12) 0.0388(14) 0.0414(14) -0.0060(10) 0.0159(11) 0.0002(11)
C8 0.0724(17) 0.0465(16) 0.0559(16) 0.0027(14) 0.0223(13) 0.0081(13)
C9 0.0452(13) 0.0805(19) 0.0418(15) -0.0028(13) 0.0226(12) -0.0048(13)
C10 0.0534(15) 0.0639(18) 0.0432(15) 0.0025(14) 0.0099(12) -0.0089(13)
C11 0.0445(14) 0.0584(18) 0.0762(18) -0.0063(13) 0.0174(13) 0.0259(15)
C12 0.0530(15) 0.0412(15) 0.0800(19) -0.0060(13) 0.0188(13) 0.0124(14)
C13 0.0346(12) 0.0507(15) 0.0443(15) 0.0092(11) 0.0158(11) 0.0094(12)
C14 0.0545(15) 0.0720(19) 0.0570(17) 0.0119(15) 0.0208(14) 0.0236(15)
C15 0.0663(18) 0.102(2) 0.0412(16) 0.0232(18) 0.0205(15) 0.0208(16)
C16 0.0471(15) 0.094(2) 0.0393(16) 0.0109(16) 0.0097(13) -0.0081(15)
C17 0.0373(12) 0.0633(17) 0.0426(14) 0.0018(12) 0.0139(11) -0.0062(13)
C18 0.0319(11) 0.0471(14) 0.0352(13) 0.0068(11) 0.0131(10) 0.0011(11)
C19 0.0325(12) 0.0476(15) 0.0476(14) -0.0042(11) 0.0161(11) -0.0021(12)
C20 0.0495(14) 0.0718(19) 0.0480(15) -0.0159(13) 0.0086(12) -0.0107(13)
C21 0.0462(14) 0.0453(16) 0.0622(17) 0.0049(12) 0.0312(13) 0.0082(13)
C22 0.0394(13) 0.0496(16) 0.0640(17) -0.0047(12) 0.0147(12) 0.0030(13)
C23 0.0496(14) 0.0457(15) 0.0547(15) -0.0037(12) 0.0158(12) -0.0076(12)
C24 0.0420(13) 0.0437(14) 0.0440(13) 0.0039(12) 0.0180(11) 0.0003(12)
C25 0.0478(14) 0.0511(16) 0.0468(15) -0.0040(13) 0.0142(12) -0.0057(13)
C26 0.0627(17) 0.0464(15) 0.0573(16) 0.0002(14) 0.0256(14) -0.0089(13)
C27 0.068(2) 0.0535(19) 0.086(2) 0.0103(16) 0.0438(18) 0.0239(17)
C28 0.0494(15) 0.085(2) 0.0741(19) 0.0162(15) 0.0070(14) 0.0024(16)
C29 0.0339(11) 0.0330(12) 0.0432(14) -0.0032(10) 0.0176(10) -0.0074(11)
C30 0.0419(13) 0.0370(13) 0.0434(13) 0.0013(11) 0.0142(11) 0.0033(11)
C31 0.0358(12) 0.0461(15) 0.0564(16) -0.0041(11) 0.0205(11) 0.0006(12)
C32 0.0379(13) 0.0468(15) 0.0476(15) 0.0057(11) 0.0120(12) -0.0079(12)
C33 0.0539(15) 0.0495(15) 0.0432(14) 0.0120(13) 0.0165(12) 0.0063(12)
C34 0.0474(13) 0.0411(13) 0.0497(14) -0.0044(12) 0.0246(11) -0.0009(13)
C35 0.0394(13) 0.0437(15) 0.0446(15) -0.0020(12) 0.0193(12) -0.0161(13)
C36 0.0433(14) 0.090(2) 0.094(2) 0.0140(15) 0.0239(15) -0.0113(18)
N1 0.0407(10) 0.0347(11) 0.0382(11) 0.0001(9) 0.0167(8) -0.0010(9)
N2 0.0409(10) 0.0501(12) 0.0348(11) -0.0058(9) 0.0178(9) -0.0049(10)
N3 0.0380(10) 0.0427(12) 0.0528(13) -0.0033(9) 0.0145(10) 0.0080(10)
N4 0.0326(9) 0.0463(12) 0.0356(11) -0.0060(9) 0.0122(8) -0.0019(9)
O1 0.0439(9) 0.0492(10) 0.0611(11) 0.0013(8) 0.0180(8) 0.0112(9)
O2 0.1034(16) 0.0903(17) 0.0858(15) 0.0400(13) 0.0482(12) -0.0019(13)
O3 0.0442(11) 0.0576(12) 0.1416(18) 0.0037(9) 0.0341(11) 0.0070(12)
O4 0.0474(9) 0.0658(12) 0.0642(11) 0.0129(9) 0.0115(9) -0.0133(9)
O5 0.0443(9) 0.0537(11) 0.0530(11) 0.0047(8) 0.0074(8) -0.0008(9)
O6 0.0406(9) 0.0787(12) 0.0501(10) -0.0164(9) 0.0196(8) -0.0075(9)
O7 0.0366(9) 0.1133(17) 0.0645(12) 0.0192(10) 0.0106(9) 0.0039(11)

loop_
_atom_type_symbol
_atom_type_description
_atom_type_scat_dispersion_real
_atom_type_scat_dispersion_imag
_atom_type_scat_source
C C 0.0033 0.0016 'International Tables Vol C Tables 4.2.6.8 and 6.1.1.4'
H H 0.0000 0.0000 'International Tables Vol C Tables 4.2.6.8 and 6.1.1.4'
N N 0.0061 0.0033 'International Tables Vol C Tables 4.2.6.8 and 6.1.1.4'
O O 0.0106 0.0060 'International Tables Vol C Tables 4.2.6.8 and 6.1.1.4'
Co Co 0.3494 0.9721 'International Tables Vol C Tables 4.2.6.8 and 6.1.1.4'

loop_
_geom_angle_atom_site_label_1
_geom_angle_atom_site_label_2
_geom_angle_atom_site_label_3
_geom_angle_site_symmetry_1
_geom_angle_site_symmetry_3
_geom_angle
_geom_angle_publ_flag
O6 Co1 O3 . . 106.38(8) ?
O6 Co1 N1 . . 101.35(7) ?
O3 Co1 N1 . . 135.65(8) ?
O6 Co1 N4 . 3_656 97.69(7) ?
O3 Co1 N4 . 3_656 104.99(8) ?
N1 Co1 N4 . 3_656 104.77(7) ?
O6 Co1 O2 . . 164.33(8) ?
O3 Co1 O2 . . 58.32(7) ?
N1 Co1 O2 . . 89.52(7) ?
N4 Co1 O2 3_656 . 90.29(7) ?
C6 C1 C2 . . 122.3(2) ?
C6 C1 N2 . . 105.97(19) ?
C2 C1 N2 . . 131.7(2) ?
C3 C2 C1 . . 116.8(3) ?
C3 C2 H030 . . 121.6 ?
C1 C2 H030 . . 121.6 ?
C2 C3 C4 . . 121.4(3) ?
C2 C3 H026 . . 119.3 ?
C4 C3 H026 . . 119.3 ?
C3 C4 C5 . . 122.3(3) ?
C3 C4 H046 . . 118.9 ?
C5 C4 H046 . . 118.9 ?
C4 C5 C6 . . 116.6(2) ?
C4 C5 H019 . . 121.7 ?
C6 C5 H019 . . 121.7 ?
C1 C6 C5 . . 120.6(2) ?
C1 C6 N1 . . 109.00(19) ?
C5 C6 N1 . . 130.4(2) ?
N1 C7 N2 . . 112.09(19) ?
N1 C7 C8 . . 123.8(2) ?
N2 C7 C8 . . 124.0(2) ?
C7 C8 H8A . . 109.5 ?
C7 C8 H8B . . 109.5 ?
H8A C8 H8B . . 109.5 ?
C7 C8 H8C . . 109.5 ?
H8A C8 H8C . . 109.5 ?
H8B C8 H8C . . 109.5 ?
N2 C9 C10 . . 110.9(2) ?
N2 C9 H9A . . 109.5 ?
C10 C9 H9A . . 109.5 ?
N2 C9 H9B . . 109.5 ?
C10 C9 H9B . . 109.5 ?
H9A C9 H9B . . 108.0 ?
O1 C10 C9 . . 112.4(2) ?
O1 C10 H10A . . 109.1 ?
C9 C10 H10A . . 109.1 ?
O1 C10 H10B . . 109.1 ?
C9 C10 H10B . . 109.1 ?
H10A C10 H10B . . 107.9 ?
O1 C11 C12 . . 107.3(2) ?
O1 C11 H11A . . 110.3 ?
C12 C11 H11A . . 110.3 ?
O1 C11 H11B . . 110.3 ?
C12 C11 H11B . . 110.3 ?
H11A C11 H11B . . 108.5 ?
N3 C12 C11 . . 110.9(2) ?
N3 C12 H12A . . 109.5 ?
C11 C12 H12A . . 109.5 ?
N3 C12 H12B . . 109.5 ?
C11 C12 H12B . . 109.5 ?
H12A C12 H12B . . 108.1 ?
N3 C13 C18 . . 105.72(19) ?
N3 C13 C14 . . 131.8(2) ?
C18 C13 C14 . . 122.5(2) ?
C15 C14 C13 . . 116.2(3) ?
C15 C14 H047 . . 121.9 ?
C13 C14 H047 . . 121.9 ?
C14 C15 C16 . . 122.0(2) ?
C14 C15 H031 . . 119.0 ?
C16 C15 H031 . . 119.0 ?
C15 C16 C17 . . 122.0(2) ?
C15 C16 H037 . . 119.0 ?
C17 C16 H037 . . 119.0 ?
C16 C17 C18 . . 116.7(2) ?
C16 C17 H015 . . 121.6 ?
C18 C17 H015 . . 121.6 ?
C13 C18 C17 . . 120.5(2) ?
C13 C18 N4 . . 109.08(18) ?
C17 C18 N4 . . 130.4(2) ?
N4 C19 N3 . . 112.04(19) ?
N4 C19 C20 . . 124.9(2) ?
N3 C19 C20 . . 123.1(2) ?
C19 C20 H03A . . 109.5 ?
C19 C20 H03B . . 109.5 ?
H03A C20 H03B . . 109.5 ?
C19 C20 H03C . . 109.5 ?
H03A C20 H03C . . 109.5 ?
H03B C20 H03C . . 109.5 ?
C26 C21 C22 . . 118.1(2) ?
C26 C21 C27 . . 120.4(2) ?
C22 C21 C27 . . 121.6(2) ?
C23 C22 C21 . . 121.0(2) ?
C23 C22 H024 . . 119.5 ?
C21 C22 H024 . . 119.5 ?
C22 C23 C24 . . 120.0(2) ?
C22 C23 H029 . . 120.0 ?
C24 C23 H029 . . 120.0 ?
O4 C24 C25 . . 125.03(19) ?
O4 C24 C23 . . 115.6(2) ?
C25 C24 C23 . . 119.4(2) ?
C26 C25 C24 . . 119.6(2) ?
C26 C25 H034 . . 120.2 ?
C24 C25 H034 . . 120.2 ?
C25 C26 C21 . . 121.9(2) ?
C25 C26 H023 . . 119.0 ?
C21 C26 H023 . . 119.0 ?
O2 C27 O3 . . 121.3(3) ?
O2 C27 C21 . . 119.6(3) ?
O3 C27 C21 . . 119.1(3) ?
O4 C28 H04A . . 109.5 ?
O4 C28 H04B . . 109.5 ?
H04A C28 H04B . . 109.5 ?
O4 C28 H04C . . 109.5 ?
H04A C28 H04C . . 109.5 ?
H04B C28 H04C . . 109.5 ?
C30 C29 C34 . . 117.89(19) ?
C30 C29 C35 . . 120.2(2) ?
C34 C29 C35 . . 121.9(2) ?
C29 C30 C31 . . 122.0(2) ?
C29 C30 H033 . . 119.0 ?
C31 C30 H033 . . 119.0 ?
C32 C31 C30 . . 119.1(2) ?
C32 C31 H022 . . 120.5 ?
C30 C31 H022 . . 120.5 ?
O7 C32 C31 . . 123.9(2) ?
O7 C32 C33 . . 116.2(2) ?
C31 C32 C33 . . 119.9(2) ?
C34 C33 C32 . . 120.4(2) ?
C34 C33 H032 . . 119.8 ?
C32 C33 H032 . . 119.8 ?
C33 C34 C29 . . 120.6(2) ?
C33 C34 H014 . . 119.7 ?
C29 C34 H014 . . 119.7 ?
O5 C35 O6 . . 124.3(2) ?
O5 C35 C29 . . 120.6(2) ?
O6 C35 C29 . . 115.1(2) ?
O7 C36 H04D . . 109.5 ?
O7 C36 H04E . . 109.5 ?
H04D C36 H04E . . 109.5 ?
O7 C36 H04F . . 109.5 ?
H04D C36 H04F . . 109.5 ?
H04E C36 H04F . . 109.5 ?
C7 N1 C6 . . 105.77(18) ?
C7 N1 Co1 . . 128.77(15) ?
C6 N1 Co1 . . 125.44(14) ?
C7 N2 C1 . . 107.17(18) ?
C7 N2 C9 . . 128.0(2) ?
C1 N2 C9 . . 124.7(2) ?
C19 N3 C13 . . 107.69(18) ?
C19 N3 C12 . . 126.91(18) ?
C13 N3 C12 . . 124.8(2) ?
C19 N4 C18 . . 105.43(18) ?
C19 N4 Co1 . 3_656 129.17(15) ?
C18 N4 Co1 . 3_656 125.38(14) ?
C10 O1 C11 . . 113.34(19) ?
C27 O2 Co1 . . 82.33(17) ?
C27 O3 Co1 . . 97.85(18) ?
C24 O4 C28 . . 118.24(18) ?
C35 O6 Co1 . . 113.66(14) ?
C32 O7 C36 . . 118.0(2) ?

loop_
_geom_bond_atom_site_label_1
_geom_bond_atom_site_label_2
_geom_bond_site_symmetry_2
_geom_bond_distance
_geom_bond_publ_flag
Co1 O6 . 1.9694(14) y
Co1 O3 . 2.0362(18) y
Co1 N1 . 2.0524(18) y
Co1 N4 3_656 2.0598(18) y
Co1 O2 . 2.374(2) y
C1 C6 . 1.380(3) ?
C1 C2 . 1.387(3) ?
C1 N2 . 1.388(3) ?
C2 C3 . 1.372(4) ?
C2 H030 . 0.9300 ?
C3 C4 . 1.377(4) ?
C3 H026 . 0.9300 ?
C4 C5 . 1.387(3) ?
C4 H046 . 0.9300 ?
C5 C6 . 1.390(3) ?
C5 H019 . 0.9300 ?
C6 N1 . 1.396(3) ?
C7 N1 . 1.321(3) ?
C7 N2 . 1.351(3) ?
C7 C8 . 1.485(3) ?
C8 H8A . 0.9600 ?
C8 H8B . 0.9600 ?
C8 H8C . 0.9600 ?
C9 N2 . 1.461(3) ?
C9 C10 . 1.514(3) ?
C9 H9A . 0.9700 ?
C9 H9B . 0.9700 ?
C10 O1 . 1.407(3) ?
C10 H10A . 0.9700 ?
C10 H10B . 0.9700 ?
C11 O1 . 1.408(3) ?
C11 C12 . 1.517(3) ?
C11 H11A . 0.9700 ?
C11 H11B . 0.9700 ?
C12 N3 . 1.457(3) ?
C12 H12A . 0.9700 ?
C12 H12B . 0.9700 ?
C13 N3 . 1.383(3) ?
C13 C18 . 1.386(3) ?
C13 C14 . 1.386(3) ?
C14 C15 . 1.374(4) ?
C14 H047 . 0.9300 ?
C15 C16 . 1.379(4) ?
C15 H031 . 0.9300 ?
C16 C17 . 1.380(3) ?
C16 H037 . 0.9300 ?
C17 C18 . 1.393(3) ?
C17 H015 . 0.9300 ?
C18 N4 . 1.401(3) ?
C19 N4 . 1.326(3) ?
C19 N3 . 1.349(3) ?
C19 C20 . 1.493(3) ?
C20 H03A . 0.9600 ?
C20 H03B . 0.9600 ?
C20 H03C . 0.9600 ?
C21 C26 . 1.373(3) ?
C21 C22 . 1.380(3) ?
C21 C27 . 1.515(4) ?
C22 C23 . 1.376(3) ?
C22 H024 . 0.9300 ?
C23 C24 . 1.384(3) ?
C23 H029 . 0.9300 ?
C24 O4 . 1.368(3) ?
C24 C25 . 1.379(3) ?
C25 C26 . 1.372(3) ?
C25 H034 . 0.9300 ?
C26 H023 . 0.9300 ?
C27 O2 . 1.243(3) ?
C27 O3 . 1.246(3) ?
C28 O4 . 1.430(3) ?
C28 H04A . 0.9600 ?
C28 H04B . 0.9600 ?
C28 H04C . 0.9600 ?
C29 C30 . 1.375(3) ?
C29 C34 . 1.395(3) ?
C29 C35 . 1.507(3) ?
C30 C31 . 1.382(3) ?
C30 H033 . 0.9300 ?
C31 C32 . 1.378(3) ?
C31 H022 . 0.9300 ?
C32 O7 . 1.366(2) ?
C32 C33 . 1.380(3) ?
C33 C34 . 1.372(3) ?
C33 H032 . 0.9300 ?
C34 H014 . 0.9300 ?
C35 O5 . 1.228(3) ?
C35 O6 . 1.283(3) ?
C36 O7 . 1.414(3) ?
C36 H04D . 0.9600 ?
C36 H04E . 0.9600 ?
C36 H04F . 0.9600 ?
N4 Co1 3_656 2.0598(18) ?

loop_
_geom_hbond_atom_site_label_D
_geom_hbond_atom_site_label_H
_geom_hbond_atom_site_label_A
_geom_hbond_site_symmetry_A
_geom_hbond_distance_DH
_geom_hbond_distance_HA
_geom_hbond_distance_DA
_geom_hbond_angle_DHA
C17 H015 O6 3_656 0.93 2.46 3.111(3) 127
C8 H8C O2 . 0.96 2.50 3.255(3) 136
C20 H03B O2 3_656 0.96 2.42 3.150(3) 132

loop_
_geom_torsion_atom_site_label_1
_geom_torsion_atom_site_label_2
_geom_torsion_atom_site_label_3
_geom_torsion_atom_site_label_4
_geom_torsion_site_symmetry_1
_geom_torsion_site_symmetry_2
_geom_torsion_site_symmetry_3
_geom_torsion_site_symmetry_4
_geom_torsion
_geom_torsion_publ_flag
C6 C1 C2 C3 . . . . 0.3(3) ?
N2 C1 C2 C3 . . . . 178.1(2) ?
C1 C2 C3 C4 . . . . -0.1(4) ?
C2 C3 C4 C5 . . . . -0.1(4) ?
C3 C4 C5 C6 . . . . 0.2(4) ?
C2 C1 C6 C5 . . . . -0.2(3) ?
N2 C1 C6 C5 . . . . -178.51(18) ?
C2 C1 C6 N1 . . . . 178.64(18) ?
N2 C1 C6 N1 . . . . 0.3(2) ?
C4 C5 C6 C1 . . . . 0.0(3) ?
C4 C5 C6 N1 . . . . -178.6(2) ?
N2 C9 C10 O1 . . . . 63.5(3) ?
O1 C11 C12 N3 . . . . -60.1(3) ?
N3 C13 C14 C15 . . . . 179.9(2) ?
C18 C13 C14 C15 . . . . 0.1(4) ?
C13 C14 C15 C16 . . . . 0.0(4) ?
C14 C15 C16 C17 . . . . 0.2(4) ?
C15 C16 C17 C18 . . . . -0.4(4) ?
N3 C13 C18 C17 . . . . 179.77(19) ?
C14 C13 C18 C17 . . . . -0.4(3) ?
N3 C13 C18 N4 . . . . -1.2(2) ?
C14 C13 C18 N4 . . . . 178.6(2) ?
C16 C17 C18 C13 . . . . 0.6(3) ?
C16 C17 C18 N4 . . . . -178.3(2) ?
C26 C21 C22 C23 . . . . 0.3(4) ?
C27 C21 C22 C23 . . . . -179.3(2) ?
C21 C22 C23 C24 . . . . 0.4(4) ?
C22 C23 C24 O4 . . . . 178.2(2) ?
C22 C23 C24 C25 . . . . -1.0(4) ?
O4 C24 C25 C26 . . . . -178.3(2) ?
C23 C24 C25 C26 . . . . 0.9(4) ?
C24 C25 C26 C21 . . . . -0.2(4) ?
C22 C21 C26 C25 . . . . -0.4(4) ?
C27 C21 C26 C25 . . . . 179.2(2) ?
C26 C21 C27 O2 . . . . 3.5(4) ?
C22 C21 C27 O2 . . . . -176.9(3) ?
C26 C21 C27 O3 . . . . -174.3(2) ?
C22 C21 C27 O3 . . . . 5.3(4) ?
C34 C29 C30 C31 . . . . 2.5(3) ?
C35 C29 C30 C31 . . . . -175.5(2) ?
C29 C30 C31 C32 . . . . -1.4(3) ?
C30 C31 C32 O7 . . . . 177.8(2) ?
C30 C31 C32 C33 . . . . -1.6(3) ?
O7 C32 C33 C34 . . . . -176.2(2) ?
C31 C32 C33 C34 . . . . 3.3(4) ?
C32 C33 C34 C29 . . . . -2.1(4) ?
C30 C29 C34 C33 . . . . -0.8(3) ?
C35 C29 C34 C33 . . . . 177.2(2) ?
C30 C29 C35 O5 . . . . -6.7(3) ?
C34 C29 C35 O5 . . . . 175.4(2) ?
C30 C29 C35 O6 . . . . 172.9(2) ?
C34 C29 C35 O6 . . . . -5.0(3) ?
N2 C7 N1 C6 . . . . 0.4(2) ?
C8 C7 N1 C6 . . . . -177.3(2) ?
N2 C7 N1 Co1 . . . . -178.13(13) ?
C8 C7 N1 Co1 . . . . 4.2(3) ?
C1 C6 N1 C7 . . . . -0.4(2) ?
C5 C6 N1 C7 . . . . 178.3(2) ?
C1 C6 N1 Co1 . . . . 178.14(13) ?
C5 C6 N1 Co1 . . . . -3.2(3) ?
O6 Co1 N1 C7 . . . . -117.02(18) ?
O3 Co1 N1 C7 . . . . 11.1(2) ?
N4 Co1 N1 C7 3_656 . . . 141.80(17) ?
O2 Co1 N1 C7 . . . . 51.62(18) ?
O6 Co1 N1 C6 . . . . 64.75(17) ?
O3 Co1 N1 C6 . . . . -167.17(14) ?
N4 Co1 N1 C6 3_656 . . . -36.44(17) ?
O2 Co1 N1 C6 . . . . -126.61(16) ?
N1 C7 N2 C1 . . . . -0.2(2) ?
C8 C7 N2 C1 . . . . 177.53(19) ?
N1 C7 N2 C9 . . . . 175.86(18) ?
C8 C7 N2 C9 . . . . -6.4(3) ?
C6 C1 N2 C7 . . . . -0.1(2) ?
C2 C1 N2 C7 . . . . -178.2(2) ?
C6 C1 N2 C9 . . . . -176.30(18) ?
C2 C1 N2 C9 . . . . 5.6(3) ?
C10 C9 N2 C7 . . . . -98.9(3) ?
C10 C9 N2 C1 . . . . 76.4(3) ?
N4 C19 N3 C13 . . . . -1.5(3) ?
C20 C19 N3 C13 . . . . 178.7(2) ?
N4 C19 N3 C12 . . . . -172.9(2) ?
C20 C19 N3 C12 . . . . 7.3(4) ?
C18 C13 N3 C19 . . . . 1.6(2) ?
C14 C13 N3 C19 . . . . -178.2(3) ?
C18 C13 N3 C12 . . . . 173.2(2) ?
C14 C13 N3 C12 . . . . -6.6(4) ?
C11 C12 N3 C19 . . . . 93.8(3) ?
C11 C12 N3 C13 . . . . -76.3(3) ?
N3 C19 N4 C18 . . . . 0.8(2) ?
C20 C19 N4 C18 . . . . -179.5(2) ?
N3 C19 N4 Co1 . . . 3_656 -177.77(14) ?
C20 C19 N4 Co1 . . . 3_656 2.0(3) ?
C13 C18 N4 C19 . . . . 0.3(2) ?
C17 C18 N4 C19 . . . . 179.2(2) ?
C13 C18 N4 Co1 . . . 3_656 178.91(14) ?
C17 C18 N4 Co1 . . . 3_656 -2.2(3) ?
C9 C10 O1 C11 . . . . 88.7(2) ?
C12 C11 O1 C10 . . . . 178.01(19) ?
O3 C27 O2 Co1 . . . . 4.4(3) ?
C21 C27 O2 Co1 . . . . -173.3(2) ?
O6 Co1 O2 C27 . . . . -16.1(4) ?
O3 Co1 O2 C27 . . . . -2.70(17) ?
N1 Co1 O2 C27 . . . . -150.41(18) ?
N4 Co1 O2 C27 3_656 . . . 104.81(18) ?
O2 C27 O3 Co1 . . . . -5.1(3) ?
C21 C27 O3 Co1 . . . . 172.6(2) ?
O6 Co1 O3 C27 . . . . 178.96(17) ?
N1 Co1 O3 C27 . . . . 52.5(2) ?
N4 Co1 O3 C27 3_656 . . . -78.15(18) ?
O2 Co1 O3 C27 . . . . 2.69(17) ?
C25 C24 O4 C28 . . . . -6.1(3) ?
C23 C24 O4 C28 . . . . 174.7(2) ?
O5 C35 O6 Co1 . . . . 11.7(3) ?
C29 C35 O6 Co1 . . . . -167.95(14) ?
O3 Co1 O6 C35 . . . . -84.34(17) ?
N1 Co1 O6 C35 . . . . 60.66(17) ?
N4 Co1 O6 C35 3_656 . . . 167.49(16) ?
O2 Co1 O6 C35 . . . . -72.5(3) ?
C31 C32 O7 C36 . . . . -25.7(3) ?
C33 C32 O7 C36 . . . . 153.7(2) ?
